data_7232337
loop_
_publ_author_name
'Rapp, Teresa L.'
'Wang, Yanfei'
'Delessio, Maegan A.'
'Gau, Michael R.'
'Dmochowski, Ivan J.'

_publ_section_title
;
 Designing Photolabile Ruthenium Polypyridyl Crosslinkers for Hydrogel
 Formation and Multiplexed, Visible-light Degradation.
;
_journal_issue 9
_journal_name_full 'RSC advances'
_journal_page_first 4942
_journal_page_last 4947
_journal_paper_doi 10.1039/C8RA09764J
_journal_volume 9
_journal_year 2019
_chemical_formula_sum 'C46 H34 F12 N6 P2 Ru'
_chemical_formula_weight 1061.80
_space_group_IT_number 14
_space_group_name_Hall '-P 2ybc'
_space_group_name_H-M_alt 'P 1 21/c 1'
_symmetry_cell_setting monoclinic
_symmetry_Int_Tables_number 14
_symmetry_space_group_name_Hall '-P 2ybc'
_symmetry_space_group_name_H-M 'P 1 21/c 1'
_atom_sites_solution_hydrogens geom
_atom_sites_solution_primary direct
_audit_creation_method SHELXL-97
_audit_update_record
;
2018-10-25 deposited with the CCDC.
2019-01-28 downloaded from the CCDC.
;
_cell_angle_alpha 90.00
_cell_angle_beta 96.108(3)
_cell_angle_gamma 90.00
_cell_formula_units_Z 4
_cell_length_a 11.1852(6)
_cell_length_b 16.4112(10)
_cell_length_c 23.1159(13)
_cell_measurement_reflns_used 9954
_cell_measurement_temperature 100
_cell_measurement_theta_max 27.52
_cell_measurement_theta_min 2.31
_cell_volume 4219.1(4)
_computing_data_collection 'Bruker APEX2'
_computing_data_reduction 'Bruker SAINT'
_computing_structure_refinement 'SHELXL-97 (Sheldrick, 2008)'
_computing_structure_solution 'SHELXS-97 (Sheldrick, 2008)'
_diffrn_ambient_temperature 100(1)
_diffrn_measured_fraction_theta_full 0.998
_diffrn_measured_fraction_theta_max 0.998
_diffrn_measurement_device 'CCD Area Detector'
_diffrn_measurement_device_type 'Bruker APEXII'
_diffrn_measurement_method 'phi and omega scans'
_diffrn_radiation_monochromator graphite
_diffrn_radiation_source 'fine-focus sealed tube'
_diffrn_radiation_type MoK\a
_diffrn_radiation_wavelength 0.71073
_diffrn_reflns_av_R_equivalents 0.0814
_diffrn_reflns_av_sigmaI/netI 0.0598
_diffrn_reflns_limit_h_max 14
_diffrn_reflns_limit_h_min -14
_diffrn_reflns_limit_k_max 21
_diffrn_reflns_limit_k_min -18
_diffrn_reflns_limit_l_max 30
_diffrn_reflns_limit_l_min -29
_diffrn_reflns_number 88028
_diffrn_reflns_theta_full 27.52
_diffrn_reflns_theta_max 27.52
_diffrn_reflns_theta_min 1.52
_exptl_absorpt_coefficient_mu 0.545
_exptl_absorpt_correction_T_max 0.7456
_exptl_absorpt_correction_T_min 0.6934
_exptl_absorpt_correction_type multi-scan
_exptl_absorpt_process_details '(SADABS; Sheldrick, 2007)'
_exptl_crystal_colour 'dark red'
_exptl_crystal_density_diffrn 1.672
_exptl_crystal_density_method 'not measured'
_exptl_crystal_description prism
_exptl_crystal_F_000 2136
_exptl_crystal_size_max 0.10
_exptl_crystal_size_mid 0.06
_exptl_crystal_size_min 0.04
_refine_diff_density_max 1.577
_refine_diff_density_min -1.362
_refine_diff_density_rms 0.120
_refine_ls_extinction_method none
_refine_ls_goodness_of_fit_ref 1.016
_refine_ls_hydrogen_treatment constr
_refine_ls_matrix_type full
_refine_ls_number_parameters 623
_refine_ls_number_reflns 9685
_refine_ls_number_restraints 473
_refine_ls_restrained_S_all 1.011
_refine_ls_R_factor_all 0.1070
_refine_ls_R_factor_gt 0.0611
_refine_ls_shift/su_max 0.000
_refine_ls_shift/su_mean 0.000
_refine_ls_structure_factor_coef Fsqd
_refine_ls_weighting_details 'calc w=1/[\s^2^(Fo^2^)+(0.0744P)^2^+16.0979P] where P=(Fo^2^+2Fc^2^)/3'
_refine_ls_weighting_scheme calc
_refine_ls_wR_factor_gt 0.1435
_refine_ls_wR_factor_ref 0.1676
_reflns_number_gt 6260
_reflns_number_total 9685
_reflns_threshold_expression >2sigma(I)
_cod_data_source_file c8ra09764j2.cif
_cod_data_source_block 9721
_cod_depositor_comments 'Adding full bibliography for 7232336--7232338.cif.'
_cod_original_sg_symbol_H-M 'P 21/c     '
_cod_database_code 7232337

loop_
_symmetry_equiv_pos_as_xyz
'x, y, z'
'-x, y+1/2, -z+1/2'
'-x, -y, -z'
'x, -y-1/2, z-1/2'

loop_
_atom_site_label
_atom_site_type_symbol
_atom_site_fract_x
_atom_site_fract_y
_atom_site_fract_z
_atom_site_U_iso_or_equiv
_atom_site_adp_type
_atom_site_occupancy
_atom_site_symmetry_multiplicity
_atom_site_calc_flag
_atom_site_refinement_flags
Ru1 Ru 0.43347(3) 0.24845(2) 0.386782(14) 0.01759(11) Uani 1 1 d .
N1 N 0.5386(3) 0.3165(2) 0.33467(15) 0.0202(8) Uani 1 1 d .
N2 N 0.3101(4) 0.2772(2) 0.31507(16) 0.0228(8) Uani 1 1 d .
N3 N 0.5735(4) 0.2142(2) 0.44927(16) 0.0221(8) Uani 1 1 d .
N4 N 0.5071(3) 0.1486(2) 0.34806(15) 0.0203(8) Uani 1 1 d .
N5 N 0.3318(3) 0.1740(2) 0.43330(16) 0.0213(8) Uani 1 1 d .
N6 N 0.3824(4) 0.3561(3) 0.42079(17) 0.0261(9) Uani 1 1 d .
C1 C 0.6514(4) 0.3488(3) 0.34970(19) 0.0225(10) Uani 1 1 d .
C2 C 0.6937(4) 0.3641(3) 0.4083(2) 0.0248(10) Uani 1 1 d .
H2 H 0.6451 0.3527 0.4375 0.033 Uiso 1 1 calc R
C3 C 0.8053(5) 0.3956(3) 0.4223(2) 0.0295(11) Uani 1 1 d .
H3 H 0.8322 0.4047 0.4612 0.039 Uiso 1 1 calc R
C4 C 0.8811(5) 0.4147(4) 0.3796(2) 0.0357(13) Uani 1 1 d .
H4 H 0.9579 0.4351 0.3903 0.047 Uiso 1 1 calc R
C5 C 0.8417(5) 0.4033(3) 0.3224(2) 0.0327(12) Uani 1 1 d .
H5 H 0.8914 0.4169 0.2940 0.043 Uiso 1 1 calc R
C6 C 0.7248(5) 0.3707(3) 0.3055(2) 0.0266(11) Uani 1 1 d .
C7 C 0.6772(5) 0.3639(3) 0.2467(2) 0.0309(12) Uani 1 1 d .
H7 H 0.7250 0.3753 0.2171 0.041 Uiso 1 1 calc R
C8 C 0.5618(5) 0.3409(3) 0.2338(2) 0.0285(11) Uani 1 1 d .
H8 H 0.5280 0.3405 0.1953 0.038 Uiso 1 1 calc R
C9 C 0.4920(4) 0.3173(3) 0.27847(19) 0.0228(10) Uani 1 1 d .
C10 C 0.3645(4) 0.2971(3) 0.26754(19) 0.0245(10) Uani 1 1 d .
C11 C 0.3007(5) 0.2999(3) 0.2115(2) 0.0321(12) Uani 1 1 d .
H11 H 0.3401 0.3146 0.1796 0.043 Uiso 1 1 calc R
C12 C 0.1829(5) 0.2812(4) 0.2042(2) 0.0361(13) Uani 1 1 d .
H12 H 0.1415 0.2808 0.1671 0.048 Uiso 1 1 calc R
C13 C 0.1222(5) 0.2622(3) 0.2529(2) 0.0348(13) Uani 1 1 d .
C14 C -0.0011(5) 0.2405(4) 0.2473(3) 0.0412(14) Uani 1 1 d .
H14 H -0.0439 0.2364 0.2107 0.055 Uiso 1 1 calc R
C15 C -0.0565(6) 0.2255(4) 0.2957(3) 0.0489(17) Uani 1 1 d .
H15 H -0.1361 0.2082 0.2920 0.065 Uiso 1 1 calc R
C16 C 0.0058(5) 0.2361(4) 0.3518(3) 0.0398(14) Uani 1 1 d .
H16 H -0.0352 0.2304 0.3845 0.053 Uiso 1 1 calc R
C17 C 0.1260(5) 0.2547(3) 0.3583(2) 0.0306(11) Uani 1 1 d .
H17 H 0.1666 0.2602 0.3953 0.041 Uiso 1 1 calc R
C18 C 0.1874(5) 0.2653(3) 0.3092(2) 0.0269(11) Uani 1 1 d .
C19 C 0.5921(5) 0.2386(3) 0.50720(19) 0.0251(11) Uani 1 1 d .
C20 C 0.4991(5) 0.2756(3) 0.5341(2) 0.0281(11) Uani 1 1 d .
H20 H 0.4242 0.2836 0.5133 0.037 Uiso 1 1 calc R
C21 C 0.5189(6) 0.3002(3) 0.5916(2) 0.0354(13) Uani 1 1 d .
H21 H 0.4570 0.3242 0.6094 0.047 Uiso 1 1 calc R
C22 C 0.6316(6) 0.2889(4) 0.6231(2) 0.0405(14) Uani 1 1 d .
H22 H 0.6450 0.3078 0.6611 0.054 Uiso 1 1 calc R
C23 C 0.7210(5) 0.2512(4) 0.5989(2) 0.0378(13) Uani 1 1 d .
H23 H 0.7946 0.2431 0.6209 0.050 Uiso 1 1 calc R
C24 C 0.7050(5) 0.2234(3) 0.5401(2) 0.0301(12) Uani 1 1 d .
C25 C 0.7952(5) 0.1822(3) 0.5136(2) 0.0342(13) Uani 1 1 d .
H25 H 0.8709 0.1744 0.5336 0.045 Uiso 1 1 calc R
C26 C 0.7705(5) 0.1539(3) 0.4585(2) 0.0300(11) Uani 1 1 d .
H26 H 0.8275 0.1235 0.4414 0.040 Uiso 1 1 calc R
C27 C 0.6576(4) 0.1707(3) 0.4270(2) 0.0237(10) Uani 1 1 d .
C28 C 0.6235(4) 0.1368(3) 0.3686(2) 0.0228(10) Uani 1 1 d .
C29 C 0.7030(5) 0.0944(3) 0.3368(2) 0.0307(12) Uani 1 1 d .
H29 H 0.7822 0.0863 0.3525 0.041 Uiso 1 1 calc R
C30 C 0.6647(5) 0.0650(3) 0.2830(2) 0.0336(12) Uani 1 1 d .
H30 H 0.7189 0.0404 0.2605 0.045 Uiso 1 1 calc R
C31 C 0.5435(5) 0.0720(3) 0.2616(2) 0.0275(11) Uani 1 1 d .
C32 C 0.4958(5) 0.0430(3) 0.2058(2) 0.0330(12) Uani 1 1 d .
H32 H 0.5471 0.0198 0.1812 0.044 Uiso 1 1 calc R
C33 C 0.3772(5) 0.0488(3) 0.1882(2) 0.0334(13) Uani 1 1 d .
H33 H 0.3481 0.0335 0.1506 0.044 Uiso 1 1 calc R
C34 C 0.2970(5) 0.0778(3) 0.2266(2) 0.0294(11) Uani 1 1 d .
H34 H 0.2147 0.0773 0.2152 0.039 Uiso 1 1 calc R
C35 C 0.3391(4) 0.1066(3) 0.2804(2) 0.0246(10) Uani 1 1 d .
H35 H 0.2852 0.1240 0.3059 0.033 Uiso 1 1 calc R
C36 C 0.4634(4) 0.1102(3) 0.29740(19) 0.0201(9) Uani 1 1 d .
C37 C 0.2863(4) 0.1324(3) 0.46329(19) 0.0237(10) Uani 1 1 d .
C38 C 0.2305(5) 0.0803(3) 0.5044(2) 0.0313(12) Uani 1 1 d .
H38a H 0.2407 0.0236 0.4939 0.042 Uiso 1 1 calc R
H38b H 0.1450 0.0916 0.5015 0.042 Uiso 1 1 calc R
C39 C 0.2850(5) 0.0935(4) 0.5673(2) 0.0337(12) Uani 1 1 d .
H39a H 0.2771 0.1506 0.5771 0.045 Uiso 1 1 calc R
H39b H 0.2396 0.0620 0.5929 0.045 Uiso 1 1 calc R
C40 C 0.4137(5) 0.0701(3) 0.5779(2) 0.0330(12) Uani 1 1 d .
C41 C 0.5167(6) 0.0519(4) 0.5868(3) 0.0404(14) Uani 1 1 d .
H41 H 0.5974 0.0377 0.5939 0.054 Uiso 1 1 calc R
C42 C 0.3573(5) 0.4198(3) 0.4331(2) 0.0318(12) Uani 1 1 d .
C43 C 0.3270(5) 0.5043(3) 0.4459(3) 0.0382(13) Uani 1 1 d .
H43a H 0.3803 0.5406 0.4277 0.051 Uiso 1 1 calc R
H43b H 0.3398 0.5130 0.4876 0.051 Uiso 1 1 calc R
C44 C 0.1966(6) 0.5252(4) 0.4242(3) 0.0451(15) Uani 1 1 d .
H44a H 0.1435 0.4946 0.4466 0.060 Uiso 1 1 calc R
H44b H 0.1832 0.5827 0.4309 0.060 Uiso 1 1 calc R
C45 C 0.1652(6) 0.5072(4) 0.3612(3) 0.0488(16) Uani 1 1 d .
C46 C 0.1360(6) 0.4918(6) 0.3139(3) 0.071(3) Uani 1 1 d .
H46 H 0.1121 0.4792 0.2751 0.095 Uiso 1 1 calc R
P1 P 0.04497(9) -0.02662(7) 0.36058(4) 0.0273(3) Uani 1 1 d GU
F1 F -0.08338(11) -0.03106(13) 0.33035(9) 0.0459(8) Uani 1 1 d GU
F2 F 0.00683(19) -0.07675(16) 0.41132(8) 0.0902(17) Uani 1 1 d GU
F3 F 0.17331(11) -0.02217(14) 0.39082(9) 0.0518(9) Uani 1 1 d GU
F4 F 0.0831(2) 0.02352(16) 0.30985(8) 0.0783(14) Uani 1 1 d GU
F5 F 0.07660(19) -0.10509(11) 0.32988(11) 0.0767(14) Uani 1 1 d GU
F6 F 0.01333(19) 0.05186(11) 0.39128(11) 0.0738(13) Uani 1 1 d GU
P2 P 0.1192(3) 0.3523(2) 0.54759(15) 0.0385(10) Uani 0.55 1 d PGU
F7 F 0.0511(5) 0.4311(2) 0.5306(3) 0.066(2) Uani 0.55 1 d PGU
F8 F 0.1198(7) 0.3743(4) 0.61194(16) 0.080(2) Uani 0.55 1 d PGU
F9 F 0.1873(5) 0.2736(3) 0.5645(3) 0.082(2) Uani 0.55 1 d PGU
F10 F 0.1186(6) 0.3303(4) 0.48324(16) 0.088(2) Uani 0.55 1 d PGU
F11 F -0.0003(4) 0.3076(3) 0.5494(3) 0.088(2) Uani 0.55 1 d PGU
F12 F 0.2387(4) 0.3971(4) 0.5458(4) 0.076(2) Uani 0.55 1 d PGU
P2' P 0.1360(4) 0.3399(3) 0.55373(19) 0.0432(12) Uani 0.45 1 d PGU
F7' F 0.0374(6) 0.3805(4) 0.5126(3) 0.076(2) Uani 0.45 1 d PGU
F8' F 0.0964(8) 0.3891(6) 0.6046(3) 0.083(3) Uani 0.45 1 d PGU
F9' F 0.2346(5) 0.2993(4) 0.5949(3) 0.059(2) Uani 0.45 1 d PGU
F10' F 0.1755(8) 0.2907(5) 0.5029(2) 0.091(3) Uani 0.45 1 d PGU
F11' F 0.0486(6) 0.2719(5) 0.5660(4) 0.094(3) Uani 0.45 1 d PGU
F12' F 0.2234(7) 0.4079(4) 0.5415(4) 0.084(2) Uani 0.45 1 d PGU

loop_
_atom_site_aniso_label
_atom_site_aniso_U_11
_atom_site_aniso_U_22
_atom_site_aniso_U_33
_atom_site_aniso_U_23
_atom_site_aniso_U_13
_atom_site_aniso_U_12
Ru1 0.01999(18) 0.01973(18) 0.01259(16) 0.00107(15) -0.00037(11) 0.00058(17)
N1 0.025(2) 0.019(2) 0.0158(18) 0.0021(15) -0.0002(15) 0.0025(16)
N2 0.026(2) 0.022(2) 0.0186(18) 0.0004(15) -0.0029(16) 0.0017(17)
N3 0.029(2) 0.020(2) 0.0169(18) 0.0037(15) -0.0021(16) -0.0041(17)
N4 0.026(2) 0.018(2) 0.0169(18) 0.0034(15) 0.0026(15) -0.0003(16)
N5 0.020(2) 0.027(2) 0.0163(18) -0.0008(16) -0.0016(15) -0.0045(17)
N6 0.028(2) 0.030(2) 0.0197(19) 0.0034(17) 0.0005(16) -0.0006(19)
C1 0.027(3) 0.020(2) 0.019(2) 0.0015(18) -0.0001(19) 0.003(2)
C2 0.030(3) 0.025(3) 0.019(2) 0.0014(19) -0.0001(19) 0.001(2)
C3 0.036(3) 0.028(3) 0.024(2) 0.000(2) -0.002(2) -0.006(2)
C4 0.026(3) 0.041(3) 0.039(3) -0.002(2) 0.000(2) -0.011(2)
C5 0.026(3) 0.036(3) 0.038(3) 0.000(2) 0.011(2) -0.004(2)
C6 0.031(3) 0.024(3) 0.025(2) 0.000(2) 0.005(2) -0.002(2)
C7 0.038(3) 0.033(3) 0.022(2) 0.002(2) 0.010(2) 0.001(2)
C8 0.037(3) 0.030(3) 0.018(2) 0.002(2) 0.004(2) 0.004(2)
C9 0.031(3) 0.019(2) 0.018(2) 0.0002(18) 0.0006(19) 0.003(2)
C10 0.028(3) 0.027(3) 0.018(2) 0.0004(19) -0.0025(19) 0.004(2)
C11 0.034(3) 0.042(3) 0.018(2) 0.001(2) -0.004(2) 0.003(2)
C12 0.037(3) 0.042(3) 0.026(3) 0.003(2) -0.012(2) 0.003(3)
C13 0.032(3) 0.035(3) 0.034(3) 0.003(2) -0.011(2) 0.006(2)
C14 0.031(3) 0.041(4) 0.047(3) 0.007(3) -0.014(2) 0.001(3)
C15 0.029(3) 0.042(4) 0.072(5) 0.015(3) -0.011(3) -0.003(3)
C16 0.028(3) 0.043(4) 0.048(3) 0.011(3) 0.003(2) 0.006(2)
C17 0.029(3) 0.029(3) 0.033(3) 0.005(2) 0.002(2) 0.010(2)
C18 0.028(3) 0.025(3) 0.027(2) 0.0012(19) -0.002(2) 0.004(2)
C19 0.034(3) 0.023(3) 0.016(2) 0.0049(18) -0.0065(18) -0.010(2)
C20 0.038(3) 0.028(3) 0.018(2) 0.0014(19) -0.001(2) -0.007(2)
C21 0.057(4) 0.031(3) 0.017(2) 0.002(2) 0.000(2) -0.013(3)
C22 0.062(4) 0.039(3) 0.018(2) 0.002(2) -0.006(3) -0.011(3)
C23 0.047(3) 0.037(3) 0.025(2) 0.008(3) -0.017(2) -0.015(3)
C24 0.032(3) 0.031(3) 0.026(2) 0.006(2) -0.005(2) -0.004(2)
C25 0.026(3) 0.038(3) 0.035(3) 0.012(2) -0.013(2) -0.003(2)
C26 0.025(3) 0.029(3) 0.035(3) 0.007(2) -0.003(2) 0.002(2)
C27 0.024(3) 0.026(3) 0.020(2) 0.0058(19) 0.0006(19) -0.004(2)
C28 0.023(3) 0.018(2) 0.027(2) 0.0045(19) 0.0021(19) -0.002(2)
C29 0.024(3) 0.031(3) 0.037(3) 0.004(2) 0.006(2) 0.007(2)
C30 0.036(3) 0.030(3) 0.037(3) -0.002(2) 0.016(2) 0.004(2)
C31 0.035(3) 0.026(3) 0.022(2) -0.001(2) 0.009(2) 0.000(2)
C32 0.045(3) 0.031(3) 0.026(3) -0.004(2) 0.013(2) 0.001(2)
C33 0.056(4) 0.025(3) 0.019(2) -0.001(2) 0.002(2) -0.008(3)
C34 0.037(3) 0.024(3) 0.027(3) -0.004(2) -0.002(2) -0.001(2)
C35 0.029(3) 0.022(2) 0.022(2) 0.0008(19) 0.0001(19) 0.002(2)
C36 0.027(3) 0.016(2) 0.018(2) 0.0022(17) 0.0051(18) -0.0008(19)
C37 0.026(3) 0.028(3) 0.016(2) -0.0033(19) -0.0025(18) 0.000(2)
C38 0.032(3) 0.040(3) 0.022(2) 0.002(2) 0.001(2) -0.012(2)
C39 0.037(3) 0.041(3) 0.024(2) 0.004(2) 0.009(2) 0.001(3)
C40 0.041(3) 0.032(3) 0.025(3) 0.004(2) 0.005(2) -0.003(3)
C41 0.040(4) 0.038(3) 0.043(3) 0.009(3) 0.001(3) -0.001(3)
C42 0.037(3) 0.031(3) 0.027(3) -0.002(2) 0.004(2) -0.001(2)
C43 0.049(4) 0.028(3) 0.038(3) -0.005(2) 0.007(3) 0.000(3)
C44 0.055(4) 0.042(4) 0.040(3) -0.001(3) 0.013(3) 0.005(3)
C45 0.041(4) 0.065(5) 0.041(4) 0.010(3) 0.005(3) -0.005(3)
C46 0.050(4) 0.141(8) 0.023(3) 0.009(4) 0.009(3) -0.036(5)
P1 0.0267(7) 0.0305(7) 0.0248(6) -0.0028(5) 0.0037(5) 0.0042(5)
F1 0.0386(19) 0.056(2) 0.0424(19) -0.0058(16) 0.0006(15) 0.0056(16)
F2 0.056(3) 0.132(4) 0.088(3) 0.076(3) 0.031(2) 0.039(3)
F3 0.0381(19) 0.069(3) 0.047(2) -0.0177(18) -0.0042(15) 0.0011(17)
F4 0.056(3) 0.119(4) 0.062(3) 0.041(3) 0.012(2) -0.011(3)
F5 0.040(2) 0.071(3) 0.118(4) -0.056(3) -0.001(2) 0.014(2)
F6 0.068(3) 0.066(3) 0.081(3) -0.042(2) -0.023(2) 0.025(2)
P2 0.0371(18) 0.053(2) 0.0251(17) -0.0029(16) 0.0000(14) 0.0079(15)
F7 0.066(4) 0.055(4) 0.078(5) 0.012(3) 0.004(4) 0.013(3)
F8 0.102(6) 0.099(6) 0.035(3) -0.011(3) -0.004(3) 0.021(4)
F9 0.109(5) 0.061(3) 0.074(5) 0.002(3) 0.004(4) 0.036(4)
F10 0.130(7) 0.098(7) 0.036(3) -0.014(3) 0.006(3) 0.014(4)
F11 0.071(4) 0.067(5) 0.126(7) -0.004(4) 0.013(4) -0.016(3)
F12 0.049(3) 0.094(5) 0.086(6) 0.006(4) 0.008(3) 0.002(3)
P2' 0.069(3) 0.031(2) 0.029(2) 0.0019(17) 0.003(2) 0.0073(18)
F7' 0.075(4) 0.082(5) 0.066(5) 0.009(4) -0.018(4) 0.022(4)
F8' 0.095(7) 0.091(6) 0.065(4) -0.023(4) 0.015(4) 0.038(4)
F9' 0.047(4) 0.076(6) 0.053(4) 0.020(4) 0.006(3) 0.011(4)
F10' 0.108(7) 0.110(7) 0.053(4) -0.036(4) 0.003(4) 0.038(4)
F11' 0.094(5) 0.100(5) 0.078(6) 0.032(4) -0.033(5) -0.048(5)
F12' 0.087(4) 0.073(5) 0.089(7) 0.036(4) 0.000(5) -0.017(4)

loop_
_atom_type_symbol
_atom_type_description
_atom_type_scat_dispersion_real
_atom_type_scat_dispersion_imag
_atom_type_scat_source
C C 0.0033 0.0016 'International Tables Vol C Tables 4.2.6.8 and 6.1.1.4'
H H 0.0000 0.0000 'International Tables Vol C Tables 4.2.6.8 and 6.1.1.4'
N N 0.0061 0.0033 'International Tables Vol C Tables 4.2.6.8 and 6.1.1.4'
F F 0.0171 0.0103 'International Tables Vol C Tables 4.2.6.8 and 6.1.1.4'
P P 0.1023 0.0942 'International Tables Vol C Tables 4.2.6.8 and 6.1.1.4'
Ru Ru -1.2594 0.8363 'International Tables Vol C Tables 4.2.6.8 and 6.1.1.4'

loop_
_geom_angle_atom_site_label_1
_geom_angle_atom_site_label_2
_geom_angle_atom_site_label_3
_geom_angle
N6 Ru1 N5 96.89(16)
N6 Ru1 N4 171.36(16)
N5 Ru1 N4 91.35(15)
N6 Ru1 N3 100.73(16)
N5 Ru1 N3 83.92(15)
N4 Ru1 N3 77.51(15)
N6 Ru1 N1 87.57(15)
N5 Ru1 N1 175.32(15)
N4 Ru1 N1 84.25(15)
N3 Ru1 N1 96.64(15)
N6 Ru1 N2 85.51(16)
N5 Ru1 N2 101.18(15)
N4 Ru1 N2 95.44(15)
N3 Ru1 N2 171.49(15)
N1 Ru1 N2 77.72(15)
C9 N1 C1 119.3(4)
C9 N1 Ru1 112.1(3)
C1 N1 Ru1 128.0(3)
C10 N2 C18 119.0(4)
C10 N2 Ru1 112.5(3)
C18 N2 Ru1 127.6(3)
C27 N3 C19 119.1(4)
C27 N3 Ru1 112.7(3)
C19 N3 Ru1 127.8(3)
C28 N4 C36 118.4(4)
C28 N4 Ru1 111.9(3)
C36 N4 Ru1 127.4(3)
C37 N5 Ru1 172.6(4)
C42 N6 Ru1 171.2(4)
N1 C1 C2 121.1(4)
N1 C1 C6 119.9(4)
C2 C1 C6 119.0(5)
C3 C2 C1 120.2(5)
C2 C3 C4 121.8(5)
C5 C4 C3 119.7(5)
C4 C5 C6 120.6(5)
C7 C6 C1 119.0(5)
C7 C6 C5 122.2(5)
C1 C6 C5 118.6(4)
C8 C7 C6 119.3(5)
C7 C8 C9 120.4(5)
N1 C9 C8 121.3(5)
N1 C9 C10 115.8(4)
C8 C9 C10 122.8(4)
N2 C10 C11 121.8(5)
N2 C10 C9 115.5(4)
C11 C10 C9 122.7(4)
C12 C11 C10 120.0(5)
C11 C12 C13 120.0(5)
C12 C13 C14 122.1(5)
C12 C13 C18 118.6(5)
C14 C13 C18 119.3(5)
C15 C14 C13 119.8(6)
C14 C15 C16 120.6(6)
C17 C16 C15 120.6(6)
C16 C17 C18 120.0(5)
N2 C18 C17 120.6(4)
N2 C18 C13 120.1(5)
C17 C18 C13 119.3(5)
N3 C19 C20 120.5(4)
N3 C19 C24 119.8(5)
C20 C19 C24 119.6(4)
C21 C20 C19 120.0(5)
C20 C21 C22 120.3(6)
C23 C22 C21 120.8(5)
C22 C23 C24 121.2(5)
C25 C24 C19 119.1(5)
C25 C24 C23 123.0(5)
C19 C24 C23 117.9(5)
C26 C25 C24 119.3(5)
C25 C26 C27 119.8(5)
N3 C27 C26 122.4(4)
N3 C27 C28 115.6(4)
C26 C27 C28 121.9(5)
N4 C28 C29 121.9(4)
N4 C28 C27 114.5(4)
C29 C28 C27 123.5(5)
C30 C29 C28 120.1(5)
C29 C30 C31 119.5(5)
C30 C31 C32 123.2(5)
C30 C31 C36 118.5(4)
C32 C31 C36 118.3(5)
C33 C32 C31 120.7(5)
C32 C33 C34 120.4(5)
C35 C34 C33 120.6(5)
C34 C35 C36 120.2(5)
N4 C36 C35 120.6(4)
N4 C36 C31 120.4(4)
C35 C36 C31 119.0(4)
N5 C37 C38 177.4(5)
C37 C38 C39 112.2(4)
C40 C39 C38 113.7(4)
C41 C40 C39 179.3(7)
N6 C42 C43 176.7(6)
C42 C43 C44 112.3(5)
C45 C44 C43 113.2(5)
C46 C45 C44 176.6(7)
F6 P1 F4 90.0
F6 P1 F5 180.0
F4 P1 F5 90.0
F6 P1 F3 90.0
F4 P1 F3 90.0
F5 P1 F3 90.0
F6 P1 F1 90.0
F4 P1 F1 90.0
F5 P1 F1 90.0
F3 P1 F1 180.0
F6 P1 F2 90.0
F4 P1 F2 180.0
F5 P1 F2 90.0
F3 P1 F2 90.0
F1 P1 F2 90.0
F7' P2 F8' 103.9(5)
F7' P2 F12' 103.8(5)
F8' P2 F12' 92.5(4)
F7' P2 F11 67.1(5)
F8' P2 F11 86.5(7)
F12' P2 F11 170.2(5)
F7' P2 F12 112.9(5)
F8' P2 F12 93.5(7)
F12' P2 F12 9.8(5)
F11 P2 F12 180.0
F7' P2 F9 142.4(4)
F8' P2 F9 104.0(5)
F12' P2 F9 99.6(5)
F11 P2 F9 90.0
F12 P2 F9 90.0
F7' P2 F7 37.6(4)
F8' P2 F7 76.0(5)
F12' P2 F7 80.3(5)
F11 P2 F7 90.0
F12 P2 F7 90.0
F9 P2 F7 180.0
F7' P2 F8 118.1(5)
F8' P2 F8 14.5(4)
F12' P2 F8 91.4(7)
F11 P2 F8 90.0
F12 P2 F8 90.0
F9 P2 F8 90.0
F7 P2 F8 90.0
F7' P2 F10 61.9(5)
F8' P2 F10 165.5(4)
F12' P2 F10 88.5(7)
F11 P2 F10 90.0
F12 P2 F10 90.0
F9 P2 F10 90.0
F7 P2 F10 90.0
F8 P2 F10 180.0
F7' P2 F11' 97.4(5)
F8' P2 F11' 87.9(5)
F12' P2 F11' 158.1(5)
F11 P2 F11' 31.7(3)
F12 P2 F11' 148.3(3)
F9 P2 F11' 59.1(4)
F7 P2 F11' 120.9(4)
F8 P2 F11' 83.6(5)
F10 P2 F11' 96.4(5)
F7' P2 F10' 97.2(4)
F8' P2 F10' 158.1(5)
F12' P2 F10' 87.7(5)
F11 P2 F10' 96.8(5)
F12 P2 F10' 83.2(5)
F9 P2 F10' 54.5(3)
F7 P2 F10' 125.5(3)
F8 P2 F10' 143.7(3)
F10 P2 F10' 36.3(3)
F11' P2 F10' 83.8(3)
F7' P2 F9' 173.2(5)
F8' P2 F9' 80.8(3)
F12' P2 F9' 80.7(3)
F11 P2 F9' 108.7(4)
F12 P2 F9' 71.3(4)
F9 P2 F9' 30.8(4)
F7 P2 F9' 149.2(4)
F8 P2 F9' 66.4(4)
F10 P2 F9' 113.6(4)
F11' P2 F9' 77.7(3)
F10' P2 F9' 77.7(3)
F7' F7 P2 54.4(4)
F7' F7 P2' 57.1(4)
P2 F7 P2' 2.7(2)
P2' F8 P2 11.4(3)
F9' F9 P2' 88.1(7)
F9' F9 F10' 129.6(10)
P2' F9 F10' 68.9(4)
F9' F9 P2 92.1(6)
P2' F9 P2 4.0(3)
F10' F9 P2 65.9(3)
F9' F9 F11' 118.6(9)
P2' F9 F11' 65.2(4)
F10' F9 F11' 92.2(4)
P2 F9 F11' 63.3(3)
F10' F10 F7' 124.5(7)
F10' F10 P2 76.9(4)
F7' F10 P2 49.3(3)
F10' F10 P2' 66.5(4)
F7' F10 P2' 59.3(3)
P2 F10 P2' 10.4(2)
F11' F11 P2 79.8(6)
F11' F11 F7' 124.8(8)
P2 F11 F7' 47.6(3)
F11' F11 P2' 69.1(5)
P2 F11 P2' 10.7(3)
F7' F11 P2' 57.9(3)
P2' F12 P2 11.4(3)
F9 P2' F8 104.4(5)
F9 P2' F12 103.2(5)
F8 P2' F12 92.4(4)
F9 P2' F12' 112.7(5)
F8 P2' F12' 91.9(7)
F12 P2' F12' 9.8(5)
F9 P2' F8' 118.2(4)
F8 P2' F8' 14.5(4)
F12 P2' F8' 93.0(7)
F12' P2' F8' 90.0
F9 P2' F7' 142.4(4)
F8 P2' F7' 104.3(4)
F12 P2' F7' 99.3(5)
F12' P2' F7' 90.0
F8' P2' F7' 90.0
F9 P2' F10' 61.8(4)
F8 P2' F10' 165.5(4)
F12 P2' F10' 87.1(7)
F12' P2' F10' 90.0
F8' P2' F10' 180.0
F7' P2' F10' 90.0
F9 P2' F9' 37.6(4)
F8 P2' F9' 75.7(4)
F12 P2' F9' 80.7(5)
F12' P2' F9' 90.0
F8' P2' F9' 90.0
F7' P2' F9' 180.0
F10' P2' F9' 90.0
F9 P2' F11' 67.3(5)
F8 P2' F11' 88.1(7)
F12 P2' F11' 170.2(5)
F12' P2' F11' 180.0
F8' P2' F11' 90.0
F7' P2' F11' 90.0
F10' P2' F11' 90.0
F9' P2' F11' 90.0
F9 P2' F11 97.9(5)
F8 P2' F11 88.6(5)
F12 P2' F11 157.9(5)
F12' P2' F11 148.2(3)
F8' P2' F11 82.7(5)
F7' P2' F11 59.2(3)
F10' P2' F11 97.3(5)
F9' P2' F11 120.7(3)
F11' P2' F11 31.8(3)
F9 P2' F10 96.9(4)
F8 P2' F10 158.2(5)
F12 P2' F10 87.1(5)
F12' P2' F10 84.0(5)
F8' P2' F10 143.8(3)
F7' P2' F10 54.4(3)
F10' P2' F10 36.2(3)
F9' P2' F10 125.6(3)
F11' P2' F10 96.0(5)
F11 P2' F10 83.9(3)
F9 P2' F7 173.3(5)
F8 P2' F7 81.0(3)
F12 P2' F7 80.4(3)
F12' P2' F7 70.7(4)
F8' P2' F7 66.9(4)
F7' P2' F7 30.9(4)
F10' P2' F7 113.1(4)
F9' P2' F7 149.1(4)
F11' P2' F7 109.3(4)
F11 P2' F7 78.0(3)
F10 P2' F7 77.5(3)
F7 F7' P2 88.0(7)
F7 F7' F10 129.3(10)
P2 F7' F10 68.8(4)
F7 F7' P2' 92.1(6)
P2 F7' P2' 4.1(3)
F10 F7' P2' 66.2(3)
F7 F7' F11 118.8(9)
P2 F7' F11 65.3(4)
F10 F7' F11 92.3(4)
P2' F7' F11 62.9(3)
P2 F8' P2' 11.4(3)
F9 F9' P2' 54.3(4)
F9 F9' P2 57.1(4)
P2' F9' P2 2.8(2)
F10 F10' F9 124.7(7)
F10 F10' P2' 77.3(5)
F9 F10' P2' 49.3(3)
F10 F10' P2 66.8(4)
F9 F10' P2 59.5(3)
P2' F10' P2 10.5(2)
F11 F11' P2' 79.1(6)
F11 F11' F9 124.4(8)
P2' F11' F9 47.5(3)
F11 F11' P2 68.5(5)
P2' F11' P2 10.5(3)
F9 F11' P2 57.6(3)
P2 F12' P2' 11.4(3)

loop_
_geom_bond_atom_site_label_1
_geom_bond_atom_site_label_2
_geom_bond_distance
Ru1 N6 2.039(4)
Ru1 N5 2.050(4)
Ru1 N4 2.079(4)
Ru1 N3 2.091(4)
Ru1 N1 2.093(4)
Ru1 N2 2.095(4)
N1 C9 1.347(6)
N1 C1 1.378(6)
N2 C10 1.351(6)
N2 C18 1.379(6)
N3 C27 1.328(6)
N3 C19 1.392(6)
N4 C28 1.351(6)
N4 C36 1.374(6)
N5 C37 1.132(6)
N6 C42 1.127(7)
C1 C2 1.410(6)
C1 C6 1.424(6)
C2 C3 1.357(7)
C3 C4 1.404(7)
C4 C5 1.362(8)
C5 C6 1.429(7)
C6 C7 1.409(7)
C7 C8 1.347(7)
C8 C9 1.413(6)
C9 C10 1.459(7)
C10 C11 1.412(6)
C11 C12 1.346(8)
C12 C13 1.408(8)
C13 C14 1.417(8)
C13 C18 1.425(7)
C14 C15 1.357(9)
C15 C16 1.415(9)
C16 C17 1.371(8)
C17 C18 1.398(7)
C19 C20 1.407(7)
C19 C24 1.425(7)
C20 C21 1.383(7)
C21 C22 1.399(8)
C22 C23 1.348(9)
C23 C24 1.426(7)
C24 C25 1.409(8)
C25 C26 1.356(7)
C26 C27 1.415(7)
C27 C28 1.472(7)
C28 C29 1.398(7)
C29 C30 1.361(8)
C30 C31 1.397(8)
C31 C32 1.426(7)
C31 C36 1.427(6)
C32 C33 1.349(8)
C33 C34 1.410(7)
C34 C35 1.368(7)
C35 C36 1.405(7)
C37 C38 1.466(7)
C38 C39 1.531(7)
C39 C40 1.485(8)
C40 C41 1.186(8)
C42 C43 1.465(8)
C43 C44 1.530(9)
C44 C45 1.489(9)
C45 C46 1.137(9)
P1 F6 1.5299
P1 F4 1.5300
P1 F5 1.5300
P1 F3 1.5300
P1 F1 1.5300
P1 F2 1.5300
P2 F7' 1.244(7)
P2 F8' 1.496(8)
P2 F12' 1.499(9)
P2 F11 1.5299
P2 F12 1.5300
P2 F9 1.5300
P2 F7 1.5301
P2 F8 1.5301
P2 F10 1.5301
P2 F11' 1.618(8)
P2 F10' 1.621(8)
P2 F9' 1.821(7)
F7 F7' 0.935(9)
F7 P2' 1.822(7)
F8 P2' 1.488(7)
F9 F9' 0.934(9)
F9 P2' 1.244(7)
F9 F10' 1.446(9)
F9 F11' 1.556(10)
F10 F10' 0.986(8)
F10 F7' 1.447(9)
F10 P2' 1.628(7)
F11 F11' 0.863(9)
F11 F7' 1.552(10)
F11 P2' 1.608(8)
F12 P2' 1.510(9)
P2' F12' 1.5299
P2' F8' 1.5300
P2' F7' 1.5300
P2' F10' 1.5300
P2' F9' 1.5301
P2' F11' 1.5301
